data_2104263
loop_
_publ_author_name
'Friese, Karen'
'Kanke, Yasushi'
'Fitch, Andy N.'
'Morgenroth, Wolfgang'
'Grzechnik, Andrzej'

_publ_section_title
;
 Isosymmetrical phase transition in \a-YbV~4~O~8~
;
_journal_coeditor_code SN5072
_journal_issue 6
_journal_name_full 'Acta Crystallographica Section B'
_journal_page_first 652
_journal_page_last 660
_journal_paper_doi 10.1107/S0108768108026153
_journal_volume 64
_journal_year 2008
_chemical_formula_sum 'O8 V4 Yb'
_chemical_formula_weight 504.8
_chemical_name_common Ytterbiumvanadate
_chemical_name_systematic ' ?'
_space_group_IT_number 14
_symmetry_cell_setting monoclinic
_symmetry_space_group_name_Hall '-P 2yn'
_symmetry_space_group_name_H-M 'P 1 21/n 1'
_cell_angle_alpha 90
_cell_angle_beta 90.182(3)
_cell_angle_gamma 90
_cell_formula_units_Z 4
_cell_length_a 9.0651(3)
_cell_length_b 10.6239(4)
_cell_length_c 5.7539(3)
_cell_measurement_reflns_used 378
_cell_measurement_temperature 200
_cell_measurement_theta_max 10
_cell_measurement_theta_min 1
_cell_volume 554.14(4)
_computing_cell_refinement Jana2006
_computing_data_collection 'XDS (Kabsch, 2007)'
_computing_data_reduction 'XDS, Jana2006'
_computing_molecular_graphics 'Atoms (Dowty, 1999)'
_computing_publication_material 'Jana2006 (Petricek, Dusek & Palatinus, 2006)'
_computing_structure_refinement 'Jana2006 (Petricek, Dusek & Palatinus, 2006)'
_computing_structure_solution 'coordinates from model'
_diffrn_ambient_temperature 200
_diffrn_detector_area_resol_mean Mar-CCD165
_diffrn_measured_fraction_theta_full 32.60
_diffrn_measured_fraction_theta_max 32.60
_diffrn_measurement_device 'Huber 4-circle'
_diffrn_measurement_method \f-scans
_diffrn_radiation_source 'Hasylab; D3'
_diffrn_radiation_type Synchrotron
_diffrn_radiation_wavelength 0.47686
_diffrn_reflns_av_R_equivalents 0.053
_diffrn_reflns_av_sigmaI/netI 0.022
_diffrn_reflns_limit_h_max 20
_diffrn_reflns_limit_h_min -20
_diffrn_reflns_limit_k_max 18
_diffrn_reflns_limit_k_min -23
_diffrn_reflns_limit_l_max 12
_diffrn_reflns_limit_l_min -12
_diffrn_reflns_number 68351
_diffrn_reflns_reduction_process Jana2006
_diffrn_reflns_theta_full 32.60
_diffrn_reflns_theta_max 32.60
_diffrn_reflns_theta_min 2
_exptl_absorpt_coefficient_mu 7.898
_exptl_absorpt_correction_T_max 0.7793
_exptl_absorpt_correction_T_min 0.6583
_exptl_absorpt_correction_type numerical
_exptl_absorpt_process_details 'Xshape (Stoe &CIE), Jana2006 (Petricek, Dusek and Palatinus)'
_exptl_crystal_colour black
_exptl_crystal_density_diffrn 6.0488
_exptl_crystal_density_meas ?
_exptl_crystal_description irregular
_exptl_crystal_F_000 904
_exptl_crystal_size_max 0.11
_exptl_crystal_size_mid 0.095
_exptl_crystal_size_min 0.087
_refine_diff_density_max 4.07
_refine_diff_density_min '-9.14; 2.47\%A from V3'
_refine_ls_extinction_coef 31E2(3)
_refine_ls_extinction_method 'B-C type 1 Gaussian isotropic (Becker & Coppens, 1974)'
_refine_ls_goodness_of_fit_ref 2.11
_refine_ls_number_parameters 119
_refine_ls_number_reflns 6568
_refine_ls_R_factor_all 0.0392
_refine_ls_R_factor_gt 0.0333
_refine_ls_shift/su_max 0.0022
_refine_ls_shift/su_mean 0.0002
_refine_ls_structure_factor_coef F
_refine_ls_weighting_details w=1/(\s^2^(F)+0.0001F^2^)
_refine_ls_weighting_scheme sigma
_refine_ls_wR_factor_gt 0.0377
_refine_ls_wR_factor_ref 0.0386
_reflns_number_gt 5851
_reflns_number_total 6568
_reflns_threshold_expression I>3\s(I)
_cod_data_source_file sn5072.cif
_cod_data_source_block II
_cod_depositor_comments
;
The following automatic conversions were performed:
'_exptl_absorpt_correction_type' value 'Numerical' changed to 'numerical'
according to '/home/saulius/struct/CIF-dictionaries/cif_core.dic'
dictionary named 'cif_core.dic' version 2.4.1 from 2010-06-29.

Automatic conversion script
Id: cif_fix_enum 1527 2010-12-29 10:47:43Z saulius 

The following automatic conversions were performed:

'_exptl_absorpt_correction_type' value 'Numerical' changed to
'numerical' according to
/home/saulius/struct/CIF-dictionaries/cif_core.dic dictionary named
'cif_core.dic' version 2.4.1 from 2010-06-29.

Automatic conversion script
Id: cif_fix_values 1715 2011-07-08 13:25:40Z adriana 
;
_cod_original_sg_symbol_Hall '-P 2yabc'
_cod_original_formula_sum 'O8 V4 Yb1'
_cod_database_code 2104263
_cod_database_fobs_code 2104263

loop_
_symmetry_equiv_pos_site_id
_symmetry_equiv_pos_as_xyz
1 x,y,z
2 -x+1/2,y+1/2,-z+1/2
3 -x,-y,-z
4 x+1/2,-y+1/2,z+1/2

loop_
_atom_site_type_symbol
_atom_site_label
_atom_site_fract_x
_atom_site_fract_y
_atom_site_fract_z
_atom_site_U_iso_or_equiv
_atom_site_adp_type
_atom_site_calc_flag
_atom_site_occupancy
Yb Yb 0.758079(9) 0.657628(7) 0.126403(14) 0.003676(18) Uani d 1
V V1 0.42654(4) 0.61868(3) 0.12334(6) 0.00366(5) Uani d 1
V V2 0.40829(4) 0.09717(3) 0.12448(6) 0.00363(5) Uani d 1
V V3 0.45579(4) 0.61092(3) 0.62666(6) 0.00389(5) Uani d 1
V V4 0.41853(4) 0.10573(3) 0.62584(6) 0.00388(5) Uani d 1
O O1 0.20313(18) 0.15890(13) 0.1135(3) 0.0055(3) Uani d 1
O O2 0.12024(17) 0.47316(14) 0.1170(3) 0.0048(3) Uani d 1
O O3 0.53987(17) 0.77673(14) 0.1210(3) 0.0049(3) Uani d 1
O O4 0.41363(17) 0.43094(14) 0.1163(3) 0.0051(3) Uani d 1
O O5 0.20814(19) 0.15822(14) 0.6385(3) 0.0059(3) Uani d 1
O O6 0.11400(17) 0.47501(14) 0.6336(3) 0.0049(3) Uani d 1
O O7 0.51279(17) 0.78882(14) 0.6275(3) 0.0054(3) Uani d 1
O O8 0.41526(17) 0.42721(14) 0.6328(3) 0.0050(3) Uani d 1

loop_
_atom_site_aniso_label
_atom_site_aniso_U_11
_atom_site_aniso_U_22
_atom_site_aniso_U_33
_atom_site_aniso_U_12
_atom_site_aniso_U_13
_atom_site_aniso_U_23
_atom_site_aniso_type_symbol
Yb 0.00288(3) 0.00384(3) 0.00430(3) 0.000128(17) 0.000004(19) -0.000119(17) Yb
V1 0.00326(9) 0.00369(9) 0.00402(10) -0.00025(7) -0.00002(7) -0.00016(7) V
V2 0.00372(10) 0.00371(9) 0.00345(9) 0.00029(7) -0.00005(7) 0.00014(7) V
V3 0.00410(10) 0.00380(9) 0.00377(9) 0.00008(7) -0.00015(7) 0.00025(7) V
V4 0.00426(10) 0.00360(9) 0.00378(9) -0.00017(7) 0.00046(8) -0.00021(7) V
O1 0.0044(4) 0.0068(5) 0.0052(5) 0.0006(3) 0.0005(4) 0.0003(3) O
O2 0.0049(4) 0.0052(4) 0.0045(4) 0.0003(3) -0.0002(3) -0.0006(3) O
O3 0.0052(5) 0.0048(4) 0.0047(4) -0.0006(3) -0.0002(4) 0.0005(3) O
O4 0.0049(5) 0.0055(4) 0.0047(4) 0.0000(3) -0.0001(4) 0.0003(3) O
O5 0.0057(5) 0.0068(5) 0.0053(5) -0.0004(4) -0.0007(4) -0.0004(3) O
O6 0.0047(4) 0.0048(4) 0.0053(4) 0.0005(3) -0.0001(4) 0.0011(3) O
O7 0.0056(5) 0.0051(4) 0.0055(5) -0.0008(4) 0.0000(4) 0.0002(3) O
O8 0.0046(4) 0.0053(4) 0.0052(4) -0.0002(3) 0.0003(4) 0.0003(3) O

loop_
_atom_type_symbol
_atom_type_scat_dispersion_real
_atom_type_scat_dispersion_imag
_atom_type_scat_source
Yb -0.392 2.854 'International Tables Vol C Tables  4.2.6.8 and 6.1.1.1'
V 0.183 0.250 'International Tables Vol C Tables  4.2.6.8 and 6.1.1.1'
O 0.004 0.003 'International Tables Vol C Tables  4.2.6.8 and 6.1.1.1'

loop_
_geom_angle_atom_site_label_1
_geom_angle_atom_site_label_2
_geom_angle_atom_site_label_3
_geom_angle_site_symmetry_1
_geom_angle_site_symmetry_3
_geom_angle
_geom_angle_publ_flag
V1 Yb V1 . 3_665 55.812(8) yes
V1 Yb V1 . 4_564 116.865(8) yes
V1 Yb V1 . 4_565 117.342(8) yes
V1 Yb V2 . 2_655 148.824(9) yes
V1 Yb V2 . 3_665 69.972(8) yes
V1 Yb V2 . 4_554 103.418(8) yes
V1 Yb V2 . 4_555 103.704(8) yes
V1 Yb V3 . 1_554 45.728(8) yes
V1 Yb V3 . . 46.235(8) yes
V1 Yb V3 . 3_666 51.849(8) yes
V1 Yb V3 . 4_564 133.925(9) yes
V1 Yb V4 . 2_655 148.274(9) yes
V1 Yb V4 . 3_666 67.985(9) yes
V1 Yb V4 . 4_554 109.628(9) yes
V1 Yb V1 3_665 4_564 111.236(7) yes
V1 Yb V1 3_665 4_565 157.526(7) yes
V1 Yb V2 3_665 2_655 114.672(8) yes
V1 Yb V2 3_665 3_665 104.489(8) yes
V1 Yb V2 3_665 4_554 50.355(7) yes
V1 Yb V2 3_665 4_555 84.106(7) yes
V1 Yb V3 3_665 1_554 46.225(7) yes
V1 Yb V3 3_665 . 82.547(7) yes
V1 Yb V3 3_665 3_666 45.649(7) yes
V1 Yb V3 3_665 4_564 156.133(9) yes
V1 Yb V4 3_665 2_655 95.633(8) yes
V1 Yb V4 3_665 3_666 123.797(8) yes
V1 Yb V4 3_665 4_554 59.976(8) yes
V1 Yb V1 4_564 4_565 91.046(7) yes
V1 Yb V2 4_564 2_655 94.312(7) yes
V1 Yb V2 4_564 3_665 53.362(7) yes
V1 Yb V2 4_564 4_554 76.242(7) yes
V1 Yb V2 4_564 4_555 138.576(7) yes
V1 Yb V3 4_564 1_554 79.501(7) yes
V1 Yb V3 4_564 . 147.765(7) yes
V1 Yb V3 4_564 3_666 156.697(7) yes
V1 Yb V3 4_564 4_564 45.763(8) yes
V1 Yb V4 4_564 2_655 56.597(7) yes
V1 Yb V4 4_564 3_666 92.648(8) yes
V1 Yb V4 4_564 4_554 110.188(8) yes
V1 Yb V2 4_565 2_655 58.432(7) yes
V1 Yb V2 4_565 3_665 90.938(7) yes
V1 Yb V2 4_565 4_554 138.553(7) yes
V1 Yb V2 4_565 4_555 76.825(7) yes
V1 Yb V3 4_565 1_554 147.569(7) yes
V1 Yb V3 4_565 . 79.711(7) yes
V1 Yb V3 4_565 3_666 112.212(7) yes
V1 Yb V3 4_565 4_564 45.476(8) yes
V1 Yb V4 4_565 2_655 94.312(8) yes
V1 Yb V4 4_565 3_666 55.010(8) yes
V1 Yb V4 4_565 4_554 110.575(8) yes
V2 Yb V2 2_655 3_665 136.833(8) yes
V2 Yb V2 2_655 4_554 82.995(7) yes
V2 Yb V2 2_655 4_555 45.570(7) yes
V2 Yb V3 2_655 1_554 152.347(8) yes
V2 Yb V3 2_655 . 106.413(8) yes
V2 Yb V3 2_655 3_666 99.053(8) yes
V2 Yb V3 2_655 4_564 68.268(8) yes
V2 Yb V4 2_655 2_655 50.832(8) yes
V2 Yb V4 2_655 3_666 113.125(8) yes
V2 Yb V4 2_655 4_554 54.817(8) yes
V2 Yb V2 3_665 4_554 110.717(7) yes
V2 Yb V2 3_665 4_555 161.975(8) yes
V2 Yb V3 3_665 1_554 58.513(7) yes
V2 Yb V3 3_665 . 95.635(8) yes
V2 Yb V3 3_665 3_666 121.792(8) yes
V2 Yb V3 3_665 4_564 68.572(9) yes
V2 Yb V4 3_665 2_655 109.813(8) yes
V2 Yb V4 3_665 3_666 51.242(8) yes
V2 Yb V4 3_665 4_554 154.187(9) yes
V2 Yb V2 4_554 4_555 87.029(6) yes
V2 Yb V3 4_554 1_554 69.352(7) yes
V2 Yb V3 4_554 . 129.723(7) yes
V2 Yb V3 4_554 3_666 86.497(7) yes
V2 Yb V3 4_554 4_564 109.256(8) yes
V2 Yb V4 4_554 2_655 45.747(7) yes
V2 Yb V4 4_554 3_666 161.369(8) yes
V2 Yb V4 4_554 4_554 43.530(8) yes
V2 Yb V3 4_555 1_554 129.482(7) yes
V2 Yb V3 4_555 . 69.431(7) yes
V2 Yb V3 4_555 3_666 53.901(7) yes
V2 Yb V3 4_555 4_564 109.474(8) yes
V2 Yb V4 4_555 2_655 84.593(7) yes
V2 Yb V4 4_555 3_666 110.793(8) yes
V2 Yb V4 4_555 4_554 43.510(8) yes
V3 Yb V3 1_554 . 91.864(7) yes
V3 Yb V3 1_554 3_666 79.817(7) yes
V3 Yb V3 1_554 4_564 120.211(8) yes
V3 Yb V4 1_554 2_655 105.610(8) yes
V3 Yb V4 1_554 3_666 94.175(8) yes
V3 Yb V4 1_554 4_554 101.787(8) yes
V3 Yb V3 . 3_666 43.573(7) yes
V3 Yb V3 . 4_564 120.222(8) yes
V3 Yb V4 . 2_655 154.019(8) yes
V3 Yb V4 . 3_666 56.758(7) yes
V3 Yb V4 . 4_554 101.953(8) yes
V3 Yb V3 3_666 4_564 157.529(8) yes
V3 Yb V4 3_666 2_655 119.978(8) yes
V3 Yb V4 3_666 3_666 99.454(8) yes
V3 Yb V4 3_666 4_554 64.049(8) yes
V3 Yb V4 4_564 2_655 67.272(9) yes
V3 Yb V4 4_564 3_666 70.811(9) yes
V3 Yb V4 4_564 4_554 116.445(9) yes
V4 Yb V4 2_655 3_666 138.068(8) yes
V4 Yb V4 2_655 4_554 56.256(8) yes
V4 Yb V4 3_666 4_554 154.045(9) yes
Yb V1 Yb . 3_665 124.188(10) yes
Yb V1 Yb . 4_464 107.331(9) yes
Yb V1 Yb . 4_465 106.963(9) yes
Yb V1 V1 . 3_665 72.251(10) yes
Yb V1 V2 . 2_555 153.988(13) yes
Yb V1 V2 . 3_665 58.896(8) yes
Yb V1 V3 . 1_554 85.130(11) yes
Yb V1 V3 . . 84.888(11) yes
Yb V1 V3 . 3_666 76.075(10) yes
Yb V1 V4 . 2_555 155.159(13) yes
Yb V1 V4 . 3_666 59.652(8) yes
Yb V1 Yb 3_665 4_464 91.297(7) yes
Yb V1 Yb 3_665 4_465 125.239(9) yes
Yb V1 V1 3_665 3_665 51.937(8) yes
Yb V1 V2 3_665 2_555 72.821(9) yes
Yb V1 V2 3_665 3_665 133.921(11) yes
Yb V1 V3 3_665 1_554 68.336(9) yes
Yb V1 V3 3_665 . 114.030(12) yes
Yb V1 V3 3_665 3_666 72.592(9) yes
Yb V1 V4 3_665 2_555 52.539(7) yes
Yb V1 V4 3_665 3_666 176.159(12) yes
Yb V1 Yb 4_464 4_465 91.046(7) yes
Yb V1 V1 4_464 3_665 108.035(11) yes
Yb V1 V2 4_464 2_555 90.327(9) yes
Yb V1 V2 4_464 3_665 52.394(7) yes
Yb V1 V3 4_464 1_554 49.054(8) yes
Yb V1 V3 4_464 . 139.376(12) yes
Yb V1 V3 4_464 3_666 161.558(12) yes
Yb V1 V4 4_464 2_555 51.948(7) yes
Yb V1 V4 4_464 3_666 87.162(9) yes
Yb V1 V1 4_465 3_665 160.390(12) yes
Yb V1 V2 4_465 2_555 52.461(7) yes
Yb V1 V2 4_465 3_665 87.141(8) yes
Yb V1 V3 4_465 1_554 139.872(12) yes
Yb V1 V3 4_465 . 48.552(8) yes
Yb V1 V3 4_465 3_666 105.465(11) yes
Yb V1 V4 4_465 2_555 88.676(9) yes
Yb V1 V4 4_465 3_666 51.324(7) yes
V1 V1 V2 3_665 2_555 121.019(13) yes
V1 V1 V2 3_665 3_665 107.876(12) yes
V1 V1 V3 3_665 1_554 59.612(11) yes
V1 V1 V3 3_665 . 112.585(13) yes
V1 V1 V3 3_665 3_666 55.005(10) yes
V1 V1 V4 3_665 2_555 99.408(12) yes
V1 V1 V4 3_665 3_666 131.903(13) yes
V2 V1 V2 2_555 3_665 126.342(12) yes
V2 V1 V3 2_555 1_554 120.775(14) yes
V2 V1 V3 2_555 . 69.475(11) yes
V2 V1 V3 2_555 3_666 93.278(12) yes
V2 V1 V4 2_555 2_555 50.118(9) yes
V2 V1 V4 2_555 3_666 103.654(11) yes
V2 V1 V3 3_665 1_554 66.231(10) yes
V2 V1 V3 3_665 . 112.033(13) yes
V2 V1 V3 3_665 3_666 134.931(14) yes
V2 V1 V4 3_665 2_555 104.074(11) yes
V2 V1 V4 3_665 3_666 46.907(8) yes
V3 V1 V3 1_554 . 168.972(16) yes
V3 V1 V3 1_554 3_666 114.617(14) yes
V3 V1 V4 1_554 2_555 70.780(11) yes
V3 V1 V4 1_554 3_666 112.977(13) yes
V3 V1 V3 . 3_666 58.172(11) yes
V3 V1 V4 . 2_555 119.593(14) yes
V3 V1 V4 . 3_666 65.424(10) yes
V3 V1 V4 3_666 2_555 119.005(13) yes
V3 V1 V4 3_666 3_666 109.461(13) yes
V4 V1 V4 2_555 3_666 124.075(12) yes
Yb V2 Yb 2_645 3_665 115.765(9) yes
Yb V2 Yb 2_645 4_454 134.430(9) yes
Yb V2 Yb 2_645 4_455 97.005(8) yes
Yb V2 V1 2_645 2_545 127.232(11) yes
Yb V2 V1 2_645 3_665 69.174(8) yes
Yb V2 V2 2_645 3_655 80.719(10) yes
Yb V2 V3 2_645 2_545 166.689(12) yes
Yb V2 V3 2_645 3_666 51.143(7) yes
Yb V2 V4 2_645 1_554 112.530(12) yes
Yb V2 V4 2_645 . 63.105(9) yes
Yb V2 V4 2_645 3_656 58.378(9) yes
Yb V2 Yb 3_665 4_454 93.632(8) yes
Yb V2 Yb 3_665 4_455 130.950(9) yes
Yb V2 V1 3_665 2_545 74.176(9) yes
Yb V2 V1 3_665 3_665 51.132(7) yes
Yb V2 V2 3_665 3_655 125.324(12) yes
Yb V2 V3 3_665 2_545 51.854(7) yes
Yb V2 V3 3_665 3_666 69.878(8) yes
Yb V2 V4 3_665 1_554 63.836(9) yes
Yb V2 V4 3_665 . 114.882(12) yes
Yb V2 V4 3_665 3_656 174.017(13) yes
Yb V2 Yb 4_454 4_455 87.029(6) yes
Yb V2 V1 4_454 2_545 92.711(9) yes
Yb V2 V1 4_454 3_665 113.633(10) yes
Yb V2 V2 4_454 3_655 53.710(8) yes
Yb V2 V3 4_454 2_545 56.871(7) yes
Yb V2 V3 4_454 3_666 159.382(11) yes
Yb V2 V4 4_454 1_554 49.098(8) yes
Yb V2 V4 4_454 . 135.796(12) yes
Yb V2 V4 4_454 3_656 91.814(10) yes
Yb V2 V1 4_455 2_545 56.824(7) yes
Yb V2 V1 4_455 3_665 159.336(11) yes
Yb V2 V2 4_455 3_655 93.785(10) yes
Yb V2 V3 4_455 2_545 90.191(9) yes
Yb V2 V3 4_455 3_666 113.006(10) yes
Yb V2 V4 4_455 1_554 136.115(12) yes
Yb V2 V4 4_455 . 48.779(8) yes
Yb V2 V4 4_455 3_656 51.814(8) yes
V1 V2 V1 2_545 3_665 118.748(12) yes
V1 V2 V2 2_545 3_655 138.443(14) yes
V1 V2 V3 2_545 2_545 49.137(9) yes
V1 V2 V3 2_545 3_666 94.423(11) yes
V1 V2 V4 2_545 1_554 117.329(14) yes
V1 V2 V4 2_545 . 66.082(11) yes
V1 V2 V4 2_545 3_656 108.053(13) yes
V1 V2 V2 3_665 3_655 98.784(12) yes
V1 V2 V3 3_665 2_545 100.702(11) yes
V1 V2 V3 3_665 3_666 46.399(8) yes
V1 V2 V4 3_665 1_554 64.549(10) yes
V1 V2 V4 3_665 . 110.566(13) yes
V1 V2 V4 3_665 3_656 124.055(13) yes
V2 V2 V3 3_655 2_545 110.066(12) yes
V2 V2 V3 3_655 3_666 125.828(13) yes
V2 V2 V4 3_655 1_554 61.809(11) yes
V2 V2 V4 3_655 . 118.694(14) yes
V2 V2 V4 3_655 3_656 56.766(11) yes
V3 V2 V3 2_545 3_666 115.665(11) yes
V3 V2 V4 2_545 1_554 68.311(11) yes
V3 V2 V4 2_545 . 115.219(13) yes
V3 V2 V4 2_545 3_656 133.835(13) yes
V3 V2 V4 3_666 1_554 110.793(13) yes
V3 V2 V4 3_666 . 64.479(10) yes
V3 V2 V4 3_666 3_656 104.261(12) yes
V4 V2 V4 1_554 . 174.827(16) yes
V4 V2 V4 1_554 3_656 118.576(14) yes
V4 V2 V4 . 3_656 62.176(11) yes
Yb V3 Yb . 1_556 91.864(7) yes
Yb V3 Yb . 3_666 136.427(9) yes
Yb V3 Yb . 4_465 107.662(9) yes
Yb V3 V1 . . 48.877(8) yes
Yb V3 V1 . 1_556 140.885(13) yes
Yb V3 V1 . 3_666 101.559(11) yes
Yb V3 V2 . 2_555 110.141(10) yes
Yb V3 V2 . 3_666 86.880(9) yes
Yb V3 V3 . 3_666 63.074(9) yes
Yb V3 V4 . 2_556 155.680(11) yes
Yb V3 V4 . 3_666 51.506(7) yes
Yb V3 Yb 1_556 3_666 100.183(8) yes
Yb V3 Yb 1_556 4_465 107.608(9) yes
Yb V3 V1 1_556 . 140.624(13) yes
Yb V3 V1 1_556 1_556 49.142(9) yes
Yb V3 V1 1_556 3_666 61.183(9) yes
Yb V3 V2 1_556 2_555 156.781(11) yes
Yb V3 V2 1_556 3_666 51.610(7) yes
Yb V3 V3 1_556 3_666 105.896(12) yes
Yb V3 V4 1_556 2_556 110.728(10) yes
Yb V3 V4 1_556 3_666 88.212(9) yes
Yb V3 Yb 3_666 4_465 108.130(10) yes
Yb V3 V1 3_666 . 110.785(12) yes
Yb V3 V1 3_666 1_556 66.016(9) yes
Yb V3 V1 3_666 3_666 52.076(8) yes
Yb V3 V2 3_666 2_555 69.228(8) yes
Yb V3 V2 3_666 3_666 132.758(11) yes
Yb V3 V3 3_666 3_666 73.353(10) yes
Yb V3 V4 3_666 2_556 50.312(7) yes
Yb V3 V4 3_666 3_666 167.505(12) yes
Yb V3 V1 4_465 . 85.685(11) yes
Yb V3 V1 4_465 1_556 85.470(11) yes
Yb V3 V1 4_465 3_666 149.186(14) yes
Yb V3 V2 4_465 2_555 59.574(8) yes
Yb V3 V2 4_465 3_666 60.589(8) yes
Yb V3 V3 4_465 3_666 145.510(14) yes
Yb V3 V4 4_465 2_556 57.933(8) yes
Yb V3 V4 4_465 3_666 60.128(8) yes
V1 V3 V1 . 1_556 168.972(16) yes
V1 V3 V1 . 3_666 121.828(14) yes
V1 V3 V2 . 2_555 61.388(10) yes
V1 V3 V2 . 3_666 113.473(13) yes
V1 V3 V3 . 3_666 62.926(11) yes
V1 V3 V4 . 2_556 107.705(13) yes
V1 V3 V4 . 3_666 66.100(11) yes
V1 V3 V1 1_556 3_666 65.383(11) yes
V1 V3 V2 1_556 2_555 108.240(13) yes
V1 V3 V2 1_556 3_666 67.370(11) yes
V1 V3 V3 1_556 3_666 123.551(15) yes
V1 V3 V4 1_556 2_556 61.822(11) yes
V1 V3 V4 1_556 3_666 114.558(13) yes
V1 V3 V2 3_666 2_555 118.651(13) yes
V1 V3 V2 3_666 3_666 112.501(13) yes
V1 V3 V3 3_666 3_666 58.902(11) yes
V1 V3 V4 3_666 2_556 97.351(12) yes
V1 V3 V4 3_666 3_666 140.273(14) yes
V2 V3 V2 2_555 3_666 120.158(12) yes
V2 V3 V3 2_555 3_666 91.138(12) yes
V2 V3 V4 2_555 2_556 46.417(8) yes
V2 V3 V4 2_555 3_666 99.547(11) yes
V2 V3 V3 3_666 3_666 143.370(14) yes
V2 V3 V4 3_666 2_556 99.914(11) yes
V2 V3 V4 3_666 3_666 47.522(8) yes
V3 V3 V4 3_666 2_556 116.142(13) yes
V3 V3 V4 3_666 3_666 113.435(13) yes
V4 V3 V4 2_556 3_666 118.052(12) yes
Yb V4 Yb 2_645 3_666 119.438(10) yes
Yb V4 Yb 2_645 4_455 123.744(10) yes
Yb V4 V1 2_645 2_545 127.879(12) yes
Yb V4 V1 2_645 3_666 72.078(9) yes
Yb V4 V2 2_645 . 66.063(9) yes
Yb V4 V2 2_645 1_556 118.236(13) yes
Yb V4 V2 2_645 3_656 82.439(10) yes
Yb V4 V3 2_645 2_546 169.000(12) yes
Yb V4 V3 2_645 3_666 52.600(8) yes
Yb V4 V4 2_645 3_656 59.093(9) yes
Yb V4 Yb 3_666 4_455 116.761(10) yes
Yb V4 V1 3_666 2_545 73.042(9) yes
Yb V4 V1 3_666 3_666 52.363(7) yes
Yb V4 V2 3_666 . 116.148(12) yes
Yb V4 V2 3_666 1_556 64.922(9) yes
Yb V4 V2 3_666 3_656 126.020(12) yes
Yb V4 V3 3_666 2_546 51.256(7) yes
Yb V4 V3 3_666 3_666 71.736(8) yes
Yb V4 V4 3_666 3_656 177.157(13) yes
Yb V4 V1 4_455 2_545 67.484(9) yes
Yb V4 V1 4_455 3_666 155.894(12) yes
Yb V4 V2 4_455 . 87.691(11) yes
Yb V4 V2 4_455 1_556 87.393(11) yes
Yb V4 V2 4_455 3_656 66.806(9) yes
Yb V4 V3 4_455 2_546 65.639(8) yes
Yb V4 V3 4_455 3_666 154.931(12) yes
Yb V4 V4 4_455 3_656 64.652(9) yes
V1 V4 V1 2_545 3_666 119.625(12) yes
V1 V4 V2 2_545 . 63.800(11) yes
V1 V4 V2 2_545 1_556 112.669(13) yes
V1 V4 V2 2_545 3_656 134.107(13) yes
V1 V4 V3 2_545 2_546 47.397(9) yes
V1 V4 V3 2_545 3_666 95.079(11) yes
V1 V4 V4 2_545 3_656 105.794(12) yes
V1 V4 V2 3_666 . 116.318(13) yes
V1 V4 V2 3_666 1_556 68.544(11) yes
V1 V4 V2 3_666 3_656 100.974(12) yes
V1 V4 V3 3_666 2_546 101.192(11) yes
V1 V4 V3 3_666 3_666 48.476(9) yes
V1 V4 V4 3_666 3_656 127.404(13) yes
V2 V4 V2 . 1_556 174.827(16) yes
V2 V4 V2 . 3_656 117.824(14) yes
V2 V4 V3 . 2_546 111.095(13) yes
V2 V4 V3 . 3_666 67.999(11) yes
V2 V4 V4 . 3_656 61.149(11) yes
V2 V4 V2 1_556 3_656 61.424(11) yes
V2 V4 V3 1_556 2_546 65.272(11) yes
V2 V4 V3 1_556 3_666 116.695(13) yes
V2 V4 V4 1_556 3_656 117.855(14) yes
V2 V4 V3 3_656 2_546 107.705(12) yes
V2 V4 V3 3_656 3_666 129.389(14) yes
V2 V4 V4 3_656 3_656 56.675(10) yes
V3 V4 V3 2_546 3_666 116.410(12) yes
V3 V4 V4 2_546 3_656 129.885(13) yes
V3 V4 V4 3_666 3_656 105.934(12) yes
O1 Yb O2 3_665 3_665 94.00(5) yes
O1 Yb O3 3_665 . 71.44(5) yes
O1 Yb O4 3_665 3_665 94.76(5) yes
O1 Yb O5 3_665 3_666 69.23(5) yes
O1 Yb O6 3_665 3_666 140.20(5) yes
O1 Yb O7 3_665 4_564 70.44(5) yes
O1 Yb O8 3_665 3_666 140.10(5) yes
O2 Yb O3 3_665 . 137.31(5) yes
O2 Yb O4 3_665 3_665 72.66(5) yes
O2 Yb O5 3_665 3_666 142.07(6) yes
O2 Yb O6 3_665 3_666 75.40(5) yes
O2 Yb O7 3_665 4_564 70.93(5) yes
O2 Yb O8 3_665 3_666 118.10(5) yes
O3 Yb O4 . 3_665 69.05(5) yes
O3 Yb O5 . 3_666 70.97(5) yes
O3 Yb O6 . 3_666 139.97(5) yes
O3 Yb O7 . 4_564 133.55(5) yes
O3 Yb O8 . 3_666 68.87(5) yes
O4 Yb O5 3_665 3_666 139.87(5) yes
O4 Yb O6 3_665 3_666 117.23(5) yes
O4 Yb O7 3_665 4_564 139.28(5) yes
O4 Yb O8 3_665 3_666 74.95(5) yes
O5 Yb O6 3_666 3_666 95.66(5) yes
O5 Yb O7 3_666 4_564 71.40(5) yes
O5 Yb O8 3_666 3_666 93.82(5) yes
O6 Yb O7 3_666 4_564 69.83(5) yes
O6 Yb O8 3_666 3_666 74.86(5) yes
O7 Yb O8 4_564 3_666 139.71(5) yes
O1 V1 O3 2_555 . 97.65(6) yes
O1 V1 O4 2_555 . 101.38(6) yes
O1 V1 O4 2_555 3_665 171.40(7) yes
O1 V1 O5 2_555 2_555 99.85(7) yes
O1 V1 O8 2_555 3_666 86.76(6) yes
O3 V1 O4 . . 151.85(7) yes
O3 V1 O4 . 3_665 81.16(6) yes
O3 V1 O5 . 2_555 97.72(6) yes
O3 V1 O8 . 3_666 81.06(6) yes
O4 V1 O4 . 3_665 76.91(6) yes
O4 V1 O5 . 2_555 99.22(6) yes
O4 V1 O8 . 3_666 79.53(6) yes
O4 V1 O5 3_665 2_555 88.76(7) yes
O4 V1 O8 3_665 3_666 84.63(6) yes
O5 V1 O8 2_555 3_666 173.39(7) yes
O1 V2 O2 . 2_545 96.80(6) yes
O1 V2 O3 . 3_665 88.76(6) yes
O1 V2 O6 . 2_545 95.74(6) yes
O1 V2 O6 . 4_554 177.05(6) yes
O1 V2 O7 . 3_666 98.99(6) yes
O2 V2 O3 2_545 3_665 173.56(7) yes
O2 V2 O6 2_545 2_545 96.46(6) yes
O2 V2 O6 2_545 4_554 81.51(6) yes
O2 V2 O7 2_545 3_666 85.14(6) yes
O3 V2 O6 3_665 2_545 86.17(6) yes
O3 V2 O6 3_665 4_554 93.07(6) yes
O3 V2 O7 3_665 3_666 90.80(6) yes
O6 V2 O6 2_545 4_554 82.10(6) yes
O6 V2 O7 2_545 3_666 164.90(7) yes
O6 V2 O7 4_554 3_666 83.29(6) yes
O1 V3 O4 2_555 3_666 172.59(7) yes
O1 V3 O5 2_555 2_556 82.87(7) yes
O1 V3 O7 2_555 . 86.94(6) yes
O1 V3 O8 2_555 . 97.25(6) yes
O1 V3 O8 2_555 3_666 87.55(7) yes
O4 V3 O5 3_666 2_556 89.75(7) yes
O4 V3 O7 3_666 . 93.38(6) yes
O4 V3 O8 3_666 . 82.76(6) yes
O4 V3 O8 3_666 3_666 99.82(7) yes
O5 V3 O7 2_556 . 87.37(6) yes
O5 V3 O8 2_556 . 95.37(6) yes
O5 V3 O8 2_556 3_666 170.42(7) yes
O7 V3 O8 . . 175.24(7) yes
O7 V3 O8 . 3_666 92.51(6) yes
O8 V3 O8 . 3_666 85.44(6) yes
O2 V4 O2 2_545 4_555 81.24(6) yes
O2 V4 O3 2_545 3_666 175.32(6) yes
O2 V4 O5 2_545 . 93.23(6) yes
O2 V4 O6 2_545 2_546 88.19(6) yes
O2 V4 O7 2_545 3_666 86.47(6) yes
O2 V4 O3 4_555 3_666 96.42(6) yes
O2 V4 O5 4_555 . 171.65(6) yes
O2 V4 O6 4_555 2_546 82.14(6) yes
O2 V4 O7 4_555 3_666 85.85(6) yes
O3 V4 O5 3_666 . 88.64(7) yes
O3 V4 O6 3_666 2_546 87.47(6) yes
O3 V4 O7 3_666 3_666 97.43(6) yes
O5 V4 O6 . 2_546 91.49(6) yes
O5 V4 O7 . 3_666 100.11(7) yes
O6 V4 O7 2_546 3_666 167.47(7) yes

loop_
_geom_bond_atom_site_label_1
_geom_bond_atom_site_label_2
_geom_bond_site_symmetry_2
_geom_bond_distance
_geom_bond_publ_flag
Yb V1 . 3.0338(3) yes
Yb V1 3_665 3.6698(3) yes
Yb V1 4_564 4.0480(3) yes
Yb V1 4_565 4.0159(3) yes
Yb V2 2_655 3.4039(3) yes
Yb V2 3_665 3.3363(3) yes
Yb V2 4_554 4.1889(3) yes
Yb V2 4_555 4.1678(3) yes
Yb V3 1_554 3.9967(3) yes
Yb V3 . 4.0113(3) yes
Yb V3 3_666 3.7329(3) yes
Yb V3 4_564 3.0428(3) yes
Yb V4 2_655 3.3214(3) yes
Yb V4 3_666 3.3061(3) yes
Yb V4 4_554 3.1534(3) yes
V1 V1 3_665 3.1874(5) yes
V1 V2 2_555 3.3762(5) yes
V1 V2 3_665 3.6608(5) yes
V1 V3 1_554 2.8722(5) yes
V1 V3 . 2.9085(5) yes
V1 V3 3_666 3.0244(5) yes
V1 V4 2_555 3.4396(5) yes
V1 V4 3_666 3.5517(5) yes
V2 V2 3_655 3.0157(5) yes
V2 V3 2_545 3.6017(5) yes
V2 V3 3_666 3.6298(5) yes
V2 V4 1_554 2.8724(5) yes
V2 V4 . 2.8874(5) yes
V2 V4 3_656 3.0267(5) yes
V3 V3 3_666 2.8859(5) yes
V3 V4 2_556 3.6846(5) yes
V3 V4 3_666 3.5329(5) yes
V4 V4 3_656 3.0561(5) yes
Yb O1 3_665 2.4149(15) yes
Yb O2 3_665 2.2623(15) yes
Yb O3 . 2.3483(15) yes
Yb O4 3_665 2.2902(15) yes
Yb O5 3_666 2.3976(15) yes
Yb O6 3_666 2.2863(15) yes
Yb O7 4_564 2.3780(16) yes
Yb O8 3_666 2.2838(15) yes
V1 O1 2_555 1.9667(17) yes
V1 O3 . 1.9685(15) yes
V1 O4 . 1.9984(15) yes
V1 O4 3_665 2.0715(16) yes
V1 O5 2_555 1.9813(17) yes
V1 O8 3_666 2.0619(16) yes
V2 O1 . 1.9729(16) yes
V2 O2 2_545 2.0045(15) yes
V2 O3 3_665 2.0036(15) yes
V2 O6 2_545 1.9820(15) yes
V2 O6 4_554 2.0168(16) yes
V2 O7 3_666 2.0023(16) yes
V3 O1 2_555 2.0574(17) yes
V3 O4 3_666 1.9429(15) yes
V3 O5 2_556 2.0734(17) yes
V3 O7 . 1.9594(15) yes
V3 O8 . 1.9862(15) yes
V3 O8 3_666 1.9415(16) yes
V4 O2 2_545 2.0139(15) yes
V4 O2 4_555 2.0123(16) yes
V4 O3 3_666 1.9545(15) yes
V4 O5 . 1.9886(17) yes
V4 O6 2_546 1.9835(15) yes
V4 O7 3_666 1.9424(16) yes
